data_2204386
loop_
_publ_author_name
'Teo, Yin Yin'
'Lo, Kong Mun'
'Ng, Seik Weng'

_publ_section_title
;
 Bis[1,3-bis(diphenylphosphino)propane-\k^2^<i>P,P</i>']silver(I)
 hemi[cyclopentyldiphenylbis(trifluoroacetato-\k<i>O</i>)stannate(IV)]
 hemi[triphenylbis(trifluoroacetato-\k<i>O</i>)stannate(IV)]
;
_journal_issue 10
_journal_name_full 'Acta Crystallographica Section E'
_journal_page_first m1478
_journal_page_last m1480
_journal_paper_doi 10.1107/S1600536804023049
_journal_volume 60
_journal_year 2004
_chemical_formula_moiety 'C27 H26 Ag P2 +, 0.5 C22 H15 F6 O4 Sn -, 0.5C21 H19 F6 O4 Sn -'
_chemical_formula_sum 'C75.5 H69 Ag F6 O4 P4 Sn'
_chemical_formula_weight 1504.75
_chemical_melting_point
;
[Ag (C27 H26 P2)2] [Sn (C6 H5)3 (C2 F3 O4)2]0.5
[Sn (C6 H5)2 (C5 H9) (C2 F3 O4)2]0.5
;
_chemical_name_systematic
;
Bis[1,3-bis(diphenylphosphino)propane-\k^2^P,P']silver(I)
hemi[cyclopentyldiphenylbis(trifluoroacetato-\kO)stannate(IV)]
hemi[triphenylbis(trifluoroacetato)stannate(IV)]
;
_space_group_IT_number 2
_symmetry_cell_setting triclinic
_symmetry_space_group_name_Hall '-P 1'
_symmetry_space_group_name_H-M 'P -1'
_atom_sites_solution_hydrogens geom
_atom_sites_solution_primary direct
_atom_sites_solution_secondary difmap
_audit_creation_method SHELXL-97
_cell_angle_alpha 91.3720(10)
_cell_angle_beta 93.9850(10)
_cell_angle_gamma 105.4180(10)
_cell_formula_units_Z 2
_cell_length_a 10.6019(3)
_cell_length_b 18.0331(5)
_cell_length_c 18.3529(5)
_cell_measurement_reflns_used 14392
_cell_measurement_temperature 113(2)
_cell_measurement_theta_max 26.4
_cell_measurement_theta_min 2.3
_cell_volume 3371.06(16)
_computing_cell_refinement 'SAINT (Bruker, 2001)'
_computing_data_collection 'SMART (Bruker, 2001)'
_computing_data_reduction SAINT
_computing_molecular_graphics 'ORTEPII (Johnson, 1976)'
_computing_publication_material SHELXL97
_computing_structure_refinement 'SHELXL97 (Sheldrick, 1997)'
_computing_structure_solution 'SHELXS97 (Sheldrick, 1997)'
_diffrn_ambient_temperature 113(2)
_diffrn_measured_fraction_theta_full 0.976
_diffrn_measured_fraction_theta_max 0.976
_diffrn_measurement_device_type 'Siemens P4/CCD area-detector'
_diffrn_measurement_method '\f and \w'
_diffrn_radiation_monochromator graphite
_diffrn_radiation_source 'fine-focus sealed tube'
_diffrn_radiation_type MoK\a
_diffrn_radiation_wavelength 0.71073
_diffrn_reflns_av_R_equivalents 0.0280
_diffrn_reflns_av_sigmaI/netI 0.0415
_diffrn_reflns_limit_h_max 13
_diffrn_reflns_limit_h_min -13
_diffrn_reflns_limit_k_max 22
_diffrn_reflns_limit_k_min -22
_diffrn_reflns_limit_l_max 22
_diffrn_reflns_limit_l_min -22
_diffrn_reflns_number 26881
_diffrn_reflns_theta_full 26.41
_diffrn_reflns_theta_max 26.41
_diffrn_reflns_theta_min 2.03
_diffrn_standards_decay_% 0
_diffrn_standards_number 0
_exptl_absorpt_coefficient_mu 0.822
_exptl_absorpt_correction_T_max 0.710
_exptl_absorpt_correction_T_min 0.616
_exptl_absorpt_correction_type multi-scan
_exptl_absorpt_process_details 'SADABS (Bruker, 2001)'
_exptl_crystal_colour Colorless
_exptl_crystal_density_diffrn 1.482
_exptl_crystal_density_method 'not measured'
_exptl_crystal_description 'Irregular block'
_exptl_crystal_F_000 1530
_exptl_crystal_size_max 0.60
_exptl_crystal_size_mid 0.51
_exptl_crystal_size_min 0.42
_refine_diff_density_max 1.036
_refine_diff_density_min -0.946
_refine_ls_extinction_method none
_refine_ls_goodness_of_fit_ref 1.015
_refine_ls_hydrogen_treatment constr
_refine_ls_matrix_type full
_refine_ls_number_parameters 961
_refine_ls_number_reflns 13501
_refine_ls_number_restraints 768
_refine_ls_restrained_S_all 1.070
_refine_ls_R_factor_all 0.0661
_refine_ls_R_factor_gt 0.0474
_refine_ls_shift/su_max 0.001
_refine_ls_shift/su_mean 0.000
_refine_ls_structure_factor_coef Fsqd
_refine_ls_weighting_details 'calc w = 1/[\s^2^(Fo^2^)+(0.0642P)^2^+6.1836P] where P = (Fo^2^+2Fc^2^)/3'
_refine_ls_weighting_scheme calc
_refine_ls_wR_factor_gt 0.1199
_refine_ls_wR_factor_ref 0.1333
_reflns_number_gt 10515
_reflns_number_total 13501
_reflns_threshold_expression I>2\s(I)
_cod_data_source_file sj6007.cif
_cod_data_source_block I
_cod_depositor_comments
;
The following automatic conversions were performed:
'_symmetry_cell_setting' value 'Triclinic' changed to 'triclinic'
according to '/home/saulius/struct/CIF-dictionaries/cif_core.dic'
dictionary named 'cif_core.dic' version 2.4.1 from
2010-06-29.

'_exptl_absorpt_correction_type' value 'Multi-scan' changed
to 'multi-scan' according to
'/home/saulius/struct/CIF-dictionaries/cif_core.dic' dictionary named
'cif_core.dic' version 2.4.1 from 2010-06-29.

Automatic conversion script
Id: cif_fix_enum 1527 2010-12-29 10:47:43Z saulius 

The following automatic conversions were performed:

'_symmetry_cell_setting' value 'Triclinic' changed to 'triclinic'
according to /home/saulius/struct/CIF-dictionaries/cif_core.dic
dictionary named 'cif_core.dic' version 2.4.1 from
2010-06-29.

'_exptl_absorpt_correction_type' value 'Multi-scan'
changed to 'multi-scan' according to
/home/saulius/struct/CIF-dictionaries/cif_core.dic dictionary named
'cif_core.dic' version 2.4.1 from 2010-06-29.

Automatic conversion script
Id: cif_fix_values 1715 2011-07-08 13:25:40Z adriana 
;
_cod_original_formula_sum 'C75.50 H69 Ag F6 O4 P4 Sn'
_cod_database_code 2204386
_cod_database_fobs_code 2204386

loop_
_symmetry_equiv_pos_as_xyz
'x, y, z'
'-x, -y, -z'

loop_
_atom_site_label
_atom_site_fract_x
_atom_site_fract_y
_atom_site_fract_z
_atom_site_U_iso_or_equiv
_atom_site_adp_type
_atom_site_calc_flag
_atom_site_refinement_flags
_atom_site_occupancy
_atom_site_disorder_assembly
_atom_site_disorder_group
_atom_site_type_symbol
Sn1 1.03906(6) 0.21566(4) 0.25204(4) 0.03687(15) Uani d PD 0.50 A 1 Sn
F1 1.0684(11) 0.3784(8) 0.4812(4) 0.110(4) Uani d PDU 0.50 A 1 F
F2 0.9120(14) 0.4269(11) 0.4465(10) 0.161(10) Uani d PDU 0.50 A 1 F
F3 1.0882(16) 0.4585(6) 0.3988(7) 0.116(5) Uani d PDU 0.50 A 1 F
F4 1.1170(6) 0.0508(4) 0.0626(5) 0.110(3) Uani d PDU 0.50 A 1 F
F5 0.9740(7) -0.0493(3) 0.0901(4) 0.0637(17) Uani d PDU 0.50 A 1 F
F6 0.9151(9) 0.0287(5) 0.0197(4) 0.089(3) Uani d PDU 0.50 A 1 F
O1 1.0518(7) 0.3137(5) 0.3331(5) 0.057(2) Uani d PDU 0.50 A 1 O
O2 0.8416(6) 0.3149(6) 0.3538(6) 0.095(3) Uani d PDU 0.50 A 1 O
O3 1.0524(8) 0.1240(4) 0.1711(4) 0.052(2) Uani d PDU 0.50 A 1 O
O4 0.8526(9) 0.0416(6) 0.1641(6) 0.082(3) Uani d PDU 0.50 A 1 O
C1 0.9745(6) 0.1422(4) 0.3395(3) 0.049(2) Uani d PGDU 0.50 A 1 C
C2 0.8530(6) 0.0880(5) 0.3350(3) 0.066(3) Uani d PGU 0.50 A 1 C
H2 0.7958 0.0824 0.2919 0.080 Uiso calc PR 0.50 A 1 H
C3 0.8153(6) 0.0420(4) 0.3937(4) 0.065(4) Uani d PGU 0.50 A 1 C
H3 0.7323 0.0050 0.3906 0.078 Uiso calc PR 0.50 A 1 H
C4 0.8991(8) 0.0502(4) 0.4568(3) 0.062(3) Uani d PGU 0.50 A 1 C
H4 0.8733 0.0188 0.4969 0.074 Uiso calc PR 0.50 A 1 H
C5 1.0205(7) 0.1044(4) 0.4613(3) 0.068(3) Uani d PGU 0.50 A 1 C
H5 1.0778 0.1100 0.5045 0.082 Uiso calc PR 0.50 A 1 H
C6 1.0582(5) 0.1504(4) 0.4027(3) 0.050(2) Uani d PGU 0.50 A 1 C
H6 1.1412 0.1874 0.4057 0.060 Uiso calc PR 0.50 A 1 H
C7 1.2483(5) 0.2586(4) 0.2506(3) 0.031(2) Uani d PGDU 0.50 A 1 C
C8 1.3238(7) 0.2071(3) 0.2420(4) 0.031(2) Uani d PGU 0.50 A 1 C
H8 1.2828 0.1534 0.2365 0.037 Uiso calc PR 0.50 A 1 H
C9 1.4593(7) 0.2342(5) 0.2414(5) 0.041(3) Uani d PGU 0.50 A 1 C
H9 1.5109 0.1991 0.2355 0.049 Uiso calc PR 0.50 A 1 H
C10 1.5193(5) 0.3128(5) 0.2495(6) 0.038(3) Uani d PGU 0.50 A 1 C
H10 1.6120 0.3313 0.2491 0.046 Uiso calc PR 0.50 A 1 H
C11 1.4438(7) 0.3643(4) 0.2581(5) 0.033(2) Uani d PGU 0.50 A 1 C
H11 1.4849 0.4180 0.2637 0.039 Uiso calc PR 0.50 A 1 H
C12 1.3083(7) 0.3372(4) 0.2587(4) 0.033(2) Uani d PGU 0.50 A 1 C
H12 1.2567 0.3723 0.2646 0.039 Uiso calc PR 0.50 A 1 H
C13 0.9130(11) 0.2566(7) 0.1790(6) 0.068(4) Uani d PGDU 0.50 A 1 C
C14 0.9581(12) 0.3280(7) 0.1491(8) 0.082(5) Uani d PGU 0.50 A 1 C
H14 1.0455 0.3582 0.1615 0.098 Uiso calc PR 0.50 A 1 H
C15 0.8753(18) 0.3554(8) 0.1011(9) 0.174(12) Uani d PGU 0.50 A 1 C
H15 0.9061 0.4042 0.0806 0.209 Uiso calc PR 0.50 A 1 H
C16 0.7474(17) 0.3113(11) 0.0830(10) 0.202(15) Uani d PGU 0.50 A 1 C
H16 0.6909 0.3299 0.0502 0.242 Uiso calc PR 0.50 A 1 H
C17 0.7023(11) 0.2398(10) 0.1130(9) 0.133(9) Uani d PGU 0.50 A 1 C
H17 0.6149 0.2097 0.1006 0.160 Uiso calc PR 0.50 A 1 H
C18 0.7851(12) 0.2125(6) 0.1610(7) 0.066(4) Uani d PGU 0.50 A 1 C
H18 0.7542 0.1637 0.1814 0.079 Uiso calc PR 0.50 A 1 H
C19 0.9623(7) 0.3355(5) 0.3627(5) 0.058(3) Uani d PDU 0.50 A 1 C
C20 1.0038(10) 0.3967(6) 0.4226(5) 0.061(3) Uani d PDU 0.50 A 1 C
C21 0.9634(8) 0.0685(5) 0.1447(4) 0.049(2) Uani d PDU 0.50 A 1 C
C22 0.9949(7) 0.0260(4) 0.0790(4) 0.050(2) Uani d PDU 0.50 A 1 C
Sn1' 1.00926(6) 0.23419(4) 0.28654(4) 0.03829(15) Uani d PD 0.50 B 2 Sn
F1' 1.0757(12) 0.4860(5) 0.4148(6) 0.075(3) Uani d PDU 0.50 B 2 F
F2' 0.8968(10) 0.4137(9) 0.4552(8) 0.100(5) Uani d PDU 0.50 B 2 F
F3' 1.0834(10) 0.4288(6) 0.5160(5) 0.112(3) Uani d PDU 0.50 B 2 F
F4' 0.7838(7) 0.0278(6) 0.1416(5) 0.097(3) Uani d PDU 0.50 B 2 F
F5' 0.9485(7) -0.0128(4) 0.1170(4) 0.0709(19) Uani d PDU 0.50 B 2 F
F6' 0.8805(9) 0.0615(4) 0.0451(3) 0.080(2) Uani d PDU 0.50 B 2 F
O1' 1.0354(10) 0.3451(5) 0.3524(4) 0.057(2) Uani d PDU 0.50 B 2 O
O2' 1.0750(15) 0.3021(9) 0.4607(9) 0.158(6) Uani d PDU 0.50 B 2 O
O3' 0.9782(6) 0.1216(3) 0.2238(3) 0.0451(14) Uani d PDU 0.50 B 2 O
O4' 1.0674(6) 0.1671(4) 0.1209(4) 0.0580(18) Uani d PDU 0.50 B 2 O
C1' 0.9026(9) 0.1644(5) 0.3680(5) 0.057(3) Uani d PDU 0.50 B 2 C
H1' 0.8963 0.2004 0.4090 0.069 Uiso calc PR 0.50 B 2 H
C2' 0.7676(10) 0.1232(6) 0.3417(5) 0.061(3) Uani d PDU 0.50 B 2 C
H2'a 0.7636 0.0969 0.2932 0.074 Uiso calc PR 0.50 B 2 H
H2'b 0.7090 0.1578 0.3394 0.074 Uiso calc PR 0.50 B 2 H
C3' 0.7361(10) 0.0674(6) 0.4003(6) 0.067(3) Uani d PDU 0.50 B 2 C
H3'a 0.6585 0.0246 0.3840 0.081 Uiso calc PR 0.50 B 2 H
H3'b 0.7162 0.0932 0.4447 0.081 Uiso calc PR 0.50 B 2 H
C4' 0.8539(11) 0.0371(7) 0.4169(10) 0.066(4) Uani d PDU 0.50 B 2 C
H4'a 0.8506 -0.0084 0.3848 0.079 Uiso calc PR 0.50 B 2 H
H4'b 0.8610 0.0233 0.4686 0.079 Uiso calc PR 0.50 B 2 H
C5' 0.9660(9) 0.1053(6) 0.4010(7) 0.066(3) Uani d PDU 0.50 B 2 C
H5'a 1.0204 0.1267 0.4466 0.080 Uiso calc PR 0.50 B 2 H
H5'b 1.0224 0.0896 0.3662 0.080 Uiso calc PR 0.50 B 2 H
C7' 1.2169(5) 0.2649(4) 0.2780(4) 0.039(2) Uani d PGDU 0.50 B 2 C
C8' 1.2829(7) 0.2094(4) 0.2652(4) 0.043(3) Uani d PGU 0.50 B 2 C
H8' 1.2365 0.1564 0.2623 0.052 Uiso calc PR 0.50 B 2 H
C9' 1.4169(7) 0.2314(5) 0.2568(5) 0.042(3) Uani d PGU 0.50 B 2 C
H9' 1.4620 0.1935 0.2481 0.051 Uiso calc PR 0.50 B 2 H
C10' 1.4848(6) 0.3090(6) 0.2612(6) 0.043(3) Uani d PGU 0.50 B 2 C
H10' 1.5764 0.3240 0.2555 0.052 Uiso calc PR 0.50 B 2 H
C11' 1.4188(8) 0.3645(4) 0.2739(6) 0.047(3) Uani d PGU 0.50 B 2 C
H11' 1.4652 0.4175 0.2769 0.056 Uiso calc PR 0.50 B 2 H
C12' 1.2848(8) 0.3425(4) 0.2823(4) 0.044(3) Uani d PGU 0.50 B 2 C
H12' 1.2397 0.3804 0.2910 0.052 Uiso calc PR 0.50 B 2 H
C13' 0.9009(7) 0.2738(4) 0.2022(4) 0.043(3) Uani d PGDU 0.50 B 2 C
C14' 0.9628(6) 0.3419(4) 0.1707(4) 0.043(3) Uani d PGU 0.50 B 2 C
H14' 1.0479 0.3707 0.1897 0.051 Uiso calc PR 0.50 B 2 H
C15' 0.9004(6) 0.3678(4) 0.1113(4) 0.041(2) Uani d PGU 0.50 B 2 C
H15' 0.9428 0.4144 0.0897 0.049 Uiso calc PR 0.50 B 2 H
C16' 0.7760(6) 0.3257(4) 0.0835(3) 0.038(2) Uani d PGU 0.50 B 2 C
H16' 0.7334 0.3434 0.0430 0.046 Uiso calc PR 0.50 B 2 H
C17' 0.7140(6) 0.2576(4) 0.1151(4) 0.037(2) Uani d PGU 0.50 B 2 C
H17' 0.6290 0.2288 0.0961 0.044 Uiso calc PR 0.50 B 2 H
C18' 0.7765(7) 0.2317(4) 0.1744(4) 0.042(3) Uani d PGU 0.50 B 2 C
H18' 0.7341 0.1852 0.1960 0.050 Uiso calc PR 0.50 B 2 H
C19' 1.0448(10) 0.3498(6) 0.4191(5) 0.106(5) Uani d PDU 0.50 B 2 C
C20' 1.0227(11) 0.4253(6) 0.4507(6) 0.083(5) Uani d PDU 0.50 B 2 C
C21' 0.9915(8) 0.1198(5) 0.1566(4) 0.045(3) Uani d PDU 0.50 B 2 C
C22' 0.9010(9) 0.0488(5) 0.1148(4) 0.050(2) Uani d PDU 0.50 B 2 C
Ag1 0.58132(3) 0.272074(17) 0.744869(15) 0.02957(9) Uani d . 1 . . Ag
P1 0.78814(9) 0.35548(6) 0.80422(6) 0.0319(2) Uani d . 1 . . P
P2 0.69659(11) 0.22752(7) 0.64521(6) 0.0361(2) Uani d . 1 . . P
P3 0.40813(9) 0.32289(6) 0.68322(5) 0.0288(2) Uani d . 1 . . P
P4 0.43551(10) 0.17721(6) 0.81783(5) 0.0328(2) Uani d . 1 . . P
C23 0.7804(3) 0.43699(14) 0.86436(13) 0.0327(8) Uani d GU 1 . . C
C24 0.8393(3) 0.44869(17) 0.93526(14) 0.0557(13) Uani d GU 1 . . C
H24 0.8909 0.4162 0.9530 0.067 Uiso calc R 1 . . H
C25 0.8229(3) 0.50798(19) 0.98027(12) 0.0588(13) Uani d GU 1 . . C
H25 0.8632 0.5160 1.0287 0.071 Uiso calc R 1 . . H
C26 0.7475(3) 0.55556(16) 0.95438(14) 0.0485(11) Uani d GU 1 . . C
H26 0.7363 0.5961 0.9851 0.058 Uiso calc R 1 . . H
C27 0.6886(3) 0.54386(17) 0.88349(15) 0.0549(12) Uani d GU 1 . . C
H27 0.6370 0.5764 0.8658 0.066 Uiso calc R 1 . . H
C28 0.7050(3) 0.48457(17) 0.83848(12) 0.0481(11) Uani d GU 1 . . C
H28 0.6647 0.4766 0.7900 0.058 Uiso calc R 1 . . H
C29 0.8835(2) 0.30552(16) 0.86187(15) 0.0379(9) Uani d GU 1 . . C
C30 0.81236(18) 0.24829(18) 0.90385(19) 0.0557(13) Uani d GU 1 . . C
H30 0.7193 0.2367 0.9010 0.067 Uiso calc R 1 . . H
C31 0.8774(3) 0.20808(18) 0.94997(19) 0.0666(15) Uani d GU 1 . . C
H31 0.8288 0.1690 0.9787 0.080 Uiso calc R 1 . . H
C32 1.0136(3) 0.22510(18) 0.95412(17) 0.0554(12) Uani d GU 1 . . C
H32 1.0580 0.1976 0.9857 0.066 Uiso calc R 1 . . H
C33 1.08470(19) 0.28232(17) 0.91215(16) 0.0414(10) Uani d GU 1 . . C
H33 1.1778 0.2940 0.9150 0.050 Uiso calc R 1 . . H
C34 1.0197(2) 0.32253(14) 0.86602(15) 0.0378(9) Uani d GU 1 . . C
H34 1.0683 0.3616 0.8373 0.045 Uiso calc R 1 . . H
C35 0.8981(4) 0.4007(2) 0.7352(2) 0.0391(9) Uani d U 1 . . C
H35a 0.8557 0.4348 0.7068 0.047 Uiso calc R 1 . . H
H35b 0.9799 0.4335 0.7608 0.047 Uiso calc R 1 . . H
C36 0.9342(4) 0.3446(3) 0.6818(3) 0.0464(11) Uani d U 1 . . C
H36a 0.9550 0.3027 0.7101 0.056 Uiso calc R 1 . . H
H36b 1.0153 0.3722 0.6598 0.056 Uiso calc R 1 . . H
C37 0.8306(4) 0.3079(3) 0.6197(2) 0.0449(10) Uani d U 1 . . C
H37a 0.8748 0.2894 0.5801 0.054 Uiso calc R 1 . . H
H37b 0.7922 0.3483 0.5997 0.054 Uiso calc R 1 . . H
C38 0.7825(3) 0.15516(19) 0.67121(18) 0.0484(11) Uani d GU 1 . . C
C39 0.8498(4) 0.1243(2) 0.62147(16) 0.088(2) Uani d GU 1 . . C
H39 0.8516 0.1403 0.5725 0.105 Uiso calc R 1 . . H
C40 0.9147(5) 0.0699(3) 0.6433(2) 0.104(3) Uani d GU 1 . . C
H40 0.9607 0.0488 0.6093 0.124 Uiso calc R 1 . . H
C41 0.9121(4) 0.0465(2) 0.7149(3) 0.088(2) Uani d GU 1 . . C
H41 0.9564 0.0094 0.7299 0.105 Uiso calc R 1 . . H
C42 0.8447(4) 0.0774(2) 0.7647(2) 0.0787(18) Uani d GU 1 . . C
H42 0.8430 0.0614 0.8136 0.094 Uiso calc R 1 . . H
C43 0.7799(3) 0.1317(2) 0.74282(17) 0.0657(15) Uani d GU 1 . . C
H43 0.7338 0.1528 0.7768 0.079 Uiso calc R 1 . . H
C44 0.6062(3) 0.1889(2) 0.55860(14) 0.0466(11) Uani d GU 1 . . C
C45 0.6313(5) 0.2264(2) 0.49372(19) 0.104(3) Uani d GU 1 . . C
H45 0.7006 0.2723 0.4932 0.125 Uiso calc R 1 . . H
C46 0.5549(5) 0.1968(3) 0.42964(15) 0.129(3) Uani d GU 1 . . C
H46 0.5720 0.2224 0.3853 0.155 Uiso calc R 1 . . H
C47 0.4535(4) 0.1296(3) 0.43044(16) 0.088(2) Uani d GU 1 . . C
H47 0.4013 0.1094 0.3866 0.106 Uiso calc R 1 . . H
C48 0.4285(4) 0.0922(3) 0.4953(2) 0.111(3) Uani d GU 1 . . C
H48 0.3592 0.0463 0.4959 0.134 Uiso calc R 1 . . H
C49 0.5048(4) 0.1218(3) 0.55941(16) 0.106(3) Uani d GU 1 . . C
H49 0.4877 0.0962 0.6038 0.127 Uiso calc R 1 . . H
C50 0.3506(3) 0.40232(14) 0.72072(13) 0.0343(8) Uani d GU 1 . . C
C51 0.3665(3) 0.41804(17) 0.79582(13) 0.0464(11) Uani d GU 1 . . C
H51 0.4093 0.3891 0.8266 0.056 Uiso calc R 1 . . H
C52 0.3199(3) 0.47614(19) 0.82585(13) 0.0638(15) Uani d GU 1 . . C
H52 0.3308 0.4869 0.8772 0.077 Uiso calc R 1 . . H
C53 0.2573(3) 0.51852(16) 0.78078(19) 0.0651(15) Uani d GU 1 . . C
H53 0.2254 0.5582 0.8013 0.078 Uiso calc R 1 . . H
C54 0.2413(3) 0.50279(16) 0.70568(18) 0.0564(13) Uani d GU 1 . . C
H54 0.1986 0.5318 0.6749 0.068 Uiso calc R 1 . . H
C55 0.2880(3) 0.44469(16) 0.67565(12) 0.0419(10) Uani d GU 1 . . C
H55 0.2771 0.4339 0.6243 0.050 Uiso calc R 1 . . H
C56 0.4434(3) 0.35230(16) 0.59116(11) 0.0343(8) Uani d GU 1 . . C
C57 0.3626(3) 0.32060(18) 0.52907(15) 0.0578(13) Uani d GU 1 . . C
H57 0.2826 0.2825 0.5336 0.069 Uiso calc R 1 . . H
C58 0.3990(4) 0.3447(2) 0.46036(12) 0.080(2) Uani d GU 1 . . C
H58 0.3437 0.3230 0.4179 0.096 Uiso calc R 1 . . H
C59 0.5161(4) 0.4005(2) 0.45374(11) 0.0774(19) Uani d GU 1 . . C
H59 0.5409 0.4170 0.4068 0.093 Uiso calc R 1 . . H
C60 0.5969(3) 0.43218(18) 0.51583(15) 0.0572(13) Uani d GU 1 . . C
H60 0.6770 0.4703 0.5113 0.069 Uiso calc R 1 . . H
C61 0.5606(2) 0.40809(16) 0.58454(12) 0.0400(9) Uani d GU 1 . . C
H61 0.6158 0.4298 0.6270 0.048 Uiso calc R 1 . . H
C62 0.2561(4) 0.2445(2) 0.6732(2) 0.0328(8) Uani d U 1 . . C
H62a 0.1858 0.2637 0.6484 0.039 Uiso calc R 1 . . H
H62b 0.2696 0.2024 0.6416 0.039 Uiso calc R 1 . . H
C63 0.2108(4) 0.2118(2) 0.7470(2) 0.0353(9) Uani d U 1 . . C
H63a 0.2350 0.2544 0.7848 0.042 Uiso calc R 1 . . H
H63b 0.1138 0.1927 0.7425 0.042 Uiso calc R 1 . . H
C64 0.2673(4) 0.1464(2) 0.7739(2) 0.0392(9) Uani d U 1 . . C
H64a 0.2662 0.1110 0.7316 0.047 Uiso calc R 1 . . H
H64b 0.2089 0.1170 0.8091 0.047 Uiso calc R 1 . . H
C65 0.4128(3) 0.21354(16) 0.90956(11) 0.0380(9) Uani d GU 1 . . C
C66 0.4791(3) 0.28885(16) 0.93188(13) 0.0426(10) Uani d GU 1 . . C
H66 0.5350 0.3206 0.9001 0.051 Uiso calc R 1 . . H
C67 0.4637(3) 0.31763(16) 1.00066(15) 0.0591(14) Uani d GU 1 . . C
H67 0.5090 0.3691 1.0159 0.071 Uiso calc R 1 . . H
C68 0.3820(3) 0.2711(2) 1.04714(11) 0.0650(16) Uani d GU 1 . . C
H68 0.3715 0.2908 1.0941 0.078 Uiso calc R 1 . . H
C69 0.3157(3) 0.1958(2) 1.02482(14) 0.0644(17) Uani d GU 1 . . C
H69 0.2599 0.1640 1.0566 0.077 Uiso calc R 1 . . H
C70 0.3311(3) 0.16701(15) 0.95603(16) 0.0497(12) Uani d GU 1 . . C
H70 0.2858 0.1155 0.9408 0.060 Uiso calc R 1 . . H
C71 0.4784(3) 0.08699(13) 0.83469(14) 0.0353(9) Uani d GU 1 . . C
C72 0.4620(3) 0.03354(17) 0.77659(11) 0.0473(11) Uani d GU 1 . . C
H72 0.4218 0.0422 0.7308 0.057 Uiso calc R 1 . . H
C73 0.5044(3) -0.03255(15) 0.78545(14) 0.0553(12) Uani d GU 1 . . C
H73 0.4932 -0.0691 0.7457 0.066 Uiso calc R 1 . . H
C74 0.5631(3) -0.04518(14) 0.85239(16) 0.0533(12) Uani d GU 1 . . C
H74 0.5921 -0.0903 0.8584 0.064 Uiso calc R 1 . . H
C75 0.5795(3) 0.00827(17) 0.91049(13) 0.0488(11) Uani d GU 1 . . C
H75 0.6197 -0.0004 0.9562 0.059 Uiso calc R 1 . . H
C76 0.5371(3) 0.07436(14) 0.90164(12) 0.0400(9) Uani d GU 1 . . C
H76 0.5483 0.1109 0.9413 0.048 Uiso calc R 1 . . H

loop_
_atom_site_aniso_label
_atom_site_aniso_U_11
_atom_site_aniso_U_22
_atom_site_aniso_U_33
_atom_site_aniso_U_12
_atom_site_aniso_U_13
_atom_site_aniso_U_23
Sn1 0.0391(3) 0.0385(3) 0.0337(3) 0.0106(3) 0.0055(3) 0.0052(3)
F1 0.115(7) 0.181(12) 0.058(5) 0.079(9) 0.000(5) 0.029(6)
F2 0.099(12) 0.23(2) 0.138(15) 0.028(12) -0.022(11) -0.011(14)
F3 0.150(10) 0.096(9) 0.089(8) 0.000(8) 0.049(7) 0.009(7)
F4 0.069(4) 0.075(5) 0.161(8) -0.030(4) 0.057(5) -0.065(5)
F5 0.073(4) 0.034(3) 0.077(4) 0.005(3) 0.001(3) -0.007(3)
F6 0.144(7) 0.095(6) 0.044(4) 0.063(6) 0.001(4) 0.012(4)
O1 0.051(4) 0.058(5) 0.067(6) 0.024(4) 0.012(4) -0.013(4)
O2 0.024(3) 0.118(7) 0.138(8) 0.001(4) 0.011(4) 0.055(6)
O3 0.053(5) 0.046(4) 0.049(4) 0.004(4) -0.003(4) -0.006(3)
O4 0.059(6) 0.084(7) 0.099(8) 0.004(5) 0.042(6) 0.003(6)
C1 0.044(5) 0.057(5) 0.047(5) 0.014(4) 0.008(4) 0.019(4)
C2 0.047(5) 0.086(7) 0.058(6) 0.004(5) -0.003(4) 0.024(5)
C3 0.055(7) 0.085(8) 0.066(7) 0.034(6) 0.019(6) 0.021(6)
C4 0.079(7) 0.073(7) 0.036(5) 0.023(5) 0.012(5) -0.003(5)
C5 0.093(7) 0.056(6) 0.043(5) 0.003(5) -0.011(5) 0.001(4)
C6 0.051(5) 0.042(5) 0.052(5) 0.004(4) -0.003(4) 0.009(4)
C7 0.027(4) 0.043(5) 0.019(4) 0.004(4) 0.002(3) 0.003(3)
C8 0.037(5) 0.033(4) 0.024(4) 0.009(4) 0.003(4) 0.006(3)
C9 0.038(5) 0.047(5) 0.041(5) 0.013(4) 0.004(4) 0.012(4)
C10 0.035(5) 0.041(5) 0.039(5) 0.011(4) 0.006(4) 0.011(4)
C11 0.034(4) 0.037(5) 0.024(4) 0.004(4) -0.001(4) 0.001(3)
C12 0.034(5) 0.040(4) 0.024(5) 0.009(4) 0.005(4) 0.002(3)
C13 0.054(6) 0.074(7) 0.073(7) 0.011(5) -0.012(6) 0.039(6)
C14 0.093(9) 0.075(8) 0.077(8) 0.022(7) -0.006(6) 0.015(7)
C15 0.178(15) 0.185(15) 0.162(15) 0.053(10) 0.003(10) 0.027(10)
C16 0.199(18) 0.206(18) 0.197(17) 0.049(11) 0.012(10) 0.019(10)
C17 0.133(12) 0.137(12) 0.131(13) 0.042(9) -0.001(9) 0.012(9)
C18 0.070(7) 0.075(8) 0.060(7) 0.034(6) -0.001(6) -0.004(6)
C19 0.027(4) 0.073(7) 0.067(6) -0.003(4) 0.004(4) 0.049(5)
C20 0.057(6) 0.074(7) 0.071(7) 0.036(5) 0.037(5) 0.034(6)
C21 0.042(5) 0.034(5) 0.065(6) 0.004(4) 0.000(5) 0.009(5)
C22 0.049(5) 0.038(4) 0.056(5) -0.003(4) 0.013(4) 0.004(4)
Sn1' 0.0383(3) 0.0398(3) 0.0368(3) 0.0128(3) -0.0060(3) -0.0008(3)
F1' 0.099(6) 0.062(5) 0.060(5) 0.010(5) 0.013(5) 0.011(4)
F2' 0.046(6) 0.162(11) 0.107(9) 0.043(6) 0.039(6) 0.063(9)
F3' 0.111(7) 0.112(8) 0.111(8) 0.022(6) 0.015(6) 0.056(6)
F4' 0.049(5) 0.105(7) 0.117(7) -0.011(5) 0.014(5) -0.033(5)
F5' 0.098(5) 0.054(4) 0.061(4) 0.023(4) -0.006(4) 0.003(3)
F6' 0.138(7) 0.057(4) 0.044(4) 0.030(4) -0.021(4) -0.005(3)
O1' 0.091(7) 0.053(5) 0.026(4) 0.015(5) 0.009(4) -0.006(3)
O2' 0.162(12) 0.164(12) 0.144(10) 0.048(10) -0.042(9) 0.056(10)
O3' 0.046(3) 0.047(3) 0.042(3) 0.010(3) 0.007(3) 0.005(3)
O4' 0.047(4) 0.071(5) 0.051(4) 0.005(3) 0.016(3) 0.008(4)
C1' 0.082(6) 0.067(6) 0.033(4) 0.034(5) 0.017(4) 0.011(4)
C2' 0.071(6) 0.074(6) 0.041(5) 0.018(5) 0.019(4) 0.013(4)
C3' 0.087(7) 0.065(6) 0.055(5) 0.023(5) 0.022(5) 0.016(5)
C4' 0.059(7) 0.054(6) 0.087(8) 0.017(5) 0.014(7) 0.024(6)
C5' 0.071(6) 0.056(6) 0.072(6) 0.015(5) 0.008(5) 0.019(5)
C7' 0.038(5) 0.044(5) 0.036(5) 0.016(4) -0.002(4) 0.010(4)
C8' 0.037(5) 0.049(5) 0.042(6) 0.010(4) -0.005(4) 0.004(4)
C9' 0.044(6) 0.039(5) 0.047(6) 0.017(5) 0.001(5) 0.009(4)
C10' 0.033(5) 0.056(6) 0.037(5) 0.005(4) 0.000(4) 0.006(4)
C11' 0.059(7) 0.045(6) 0.036(6) 0.014(5) -0.002(5) 0.016(4)
C12' 0.048(5) 0.050(5) 0.032(6) 0.014(4) -0.004(4) 0.008(4)
C13' 0.047(5) 0.043(5) 0.038(5) 0.009(4) 0.002(4) 0.000(4)
C14' 0.049(5) 0.042(5) 0.036(5) 0.012(4) -0.002(4) 0.006(4)
C15' 0.038(4) 0.050(5) 0.042(4) 0.023(4) 0.005(4) 0.016(4)
C16' 0.026(4) 0.056(5) 0.031(4) 0.014(4) -0.008(3) -0.016(4)
C17' 0.029(4) 0.052(5) 0.032(4) 0.018(4) -0.010(3) 0.003(4)
C18' 0.036(5) 0.044(5) 0.047(6) 0.017(4) -0.010(4) -0.010(5)
C19' 0.090(8) 0.111(9) 0.113(9) 0.014(7) 0.011(8) 0.035(8)
C20' 0.095(9) 0.063(7) 0.084(8) 0.006(6) 0.035(7) -0.012(7)
C21' 0.031(5) 0.056(6) 0.046(5) 0.011(5) 0.003(4) 0.009(5)
C22' 0.053(6) 0.052(5) 0.049(5) 0.022(5) 0.002(5) 0.007(4)
Ag1 0.02472(15) 0.03768(16) 0.02888(15) 0.01099(11) 0.00657(11) 0.00960(11)
P1 0.0242(5) 0.0359(5) 0.0379(5) 0.0103(4) 0.0067(4) 0.0091(4)
P2 0.0354(5) 0.0460(6) 0.0320(5) 0.0178(5) 0.0083(4) 0.0055(4)
P3 0.0265(5) 0.0353(5) 0.0265(5) 0.0108(4) 0.0042(4) 0.0085(4)
P4 0.0280(5) 0.0415(6) 0.0303(5) 0.0097(4) 0.0051(4) 0.0143(4)
C23 0.0224(17) 0.040(2) 0.036(2) 0.0079(15) 0.0034(15) 0.0085(16)
C24 0.061(3) 0.068(3) 0.048(3) 0.037(3) -0.008(2) 0.002(2)
C25 0.069(3) 0.074(3) 0.041(2) 0.038(3) -0.013(2) -0.009(2)
C26 0.051(3) 0.055(3) 0.043(2) 0.020(2) 0.002(2) -0.006(2)
C27 0.067(3) 0.057(3) 0.050(3) 0.036(3) -0.006(2) -0.001(2)
C28 0.057(3) 0.053(3) 0.040(2) 0.027(2) -0.008(2) -0.001(2)
C29 0.030(2) 0.038(2) 0.048(2) 0.0125(17) 0.0018(17) 0.0065(18)
C30 0.034(2) 0.059(3) 0.075(3) 0.012(2) -0.001(2) 0.027(3)
C31 0.045(3) 0.072(3) 0.083(4) 0.013(2) -0.003(3) 0.036(3)
C32 0.041(2) 0.058(3) 0.070(3) 0.021(2) -0.009(2) 0.015(2)
C33 0.030(2) 0.050(2) 0.049(2) 0.0199(18) -0.0001(18) -0.005(2)
C34 0.030(2) 0.042(2) 0.044(2) 0.0144(17) 0.0060(17) 0.0019(18)
C35 0.029(2) 0.041(2) 0.048(2) 0.0079(17) 0.0120(18) 0.0099(18)
C36 0.032(2) 0.053(3) 0.057(3) 0.0134(19) 0.019(2) 0.005(2)
C37 0.046(2) 0.051(3) 0.043(2) 0.016(2) 0.024(2) 0.0067(19)
C38 0.044(2) 0.044(2) 0.059(3) 0.018(2) -0.008(2) -0.006(2)
C39 0.114(5) 0.101(5) 0.071(4) 0.077(4) -0.020(3) -0.030(3)
C40 0.111(5) 0.103(5) 0.115(5) 0.075(4) -0.030(4) -0.052(4)
C41 0.094(5) 0.054(3) 0.115(5) 0.032(3) -0.034(4) 0.001(3)
C42 0.058(3) 0.074(4) 0.109(5) 0.023(3) 0.003(3) 0.037(4)
C43 0.050(3) 0.069(3) 0.085(4) 0.022(3) 0.012(3) 0.037(3)
C44 0.050(3) 0.065(3) 0.033(2) 0.026(2) 0.0114(19) 0.000(2)
C45 0.151(6) 0.096(5) 0.039(3) -0.010(4) -0.002(4) 0.000(3)
C46 0.182(7) 0.128(6) 0.042(3) -0.016(6) -0.006(4) 0.002(4)
C47 0.095(5) 0.136(6) 0.032(3) 0.031(4) -0.001(3) -0.002(3)
C48 0.085(4) 0.158(6) 0.048(3) -0.043(4) 0.001(3) 0.011(4)
C49 0.083(4) 0.154(6) 0.037(3) -0.043(4) 0.000(3) 0.017(3)
C50 0.0248(18) 0.039(2) 0.039(2) 0.0076(16) 0.0064(16) 0.0042(17)
C51 0.051(3) 0.050(3) 0.038(2) 0.011(2) 0.014(2) 0.0024(19)
C52 0.068(3) 0.062(3) 0.058(3) 0.007(3) 0.031(3) -0.011(3)
C53 0.053(3) 0.048(3) 0.097(4) 0.013(2) 0.036(3) -0.002(3)
C54 0.035(2) 0.048(3) 0.090(4) 0.017(2) 0.010(2) 0.008(3)
C55 0.029(2) 0.042(2) 0.055(3) 0.0095(17) 0.0021(18) 0.005(2)
C56 0.040(2) 0.035(2) 0.0297(19) 0.0105(17) 0.0075(16) 0.0082(16)
C57 0.071(3) 0.054(3) 0.034(2) -0.007(2) 0.005(2) 0.010(2)
C58 0.106(5) 0.072(4) 0.034(2) -0.023(3) 0.004(3) 0.006(2)
C59 0.105(4) 0.072(4) 0.035(2) -0.015(3) 0.022(3) 0.006(2)
C60 0.069(3) 0.049(3) 0.045(3) -0.004(2) 0.019(2) 0.011(2)
C61 0.044(2) 0.041(2) 0.034(2) 0.0069(18) 0.0088(18) 0.0043(17)
C62 0.0302(19) 0.036(2) 0.0319(19) 0.0076(16) 0.0004(15) 0.0086(16)
C63 0.0255(18) 0.044(2) 0.036(2) 0.0061(16) 0.0068(16) 0.0142(17)
C64 0.030(2) 0.045(2) 0.040(2) 0.0030(17) 0.0014(17) 0.0200(18)
C65 0.0282(19) 0.064(3) 0.0305(19) 0.0253(19) 0.0077(16) 0.0185(19)
C66 0.037(2) 0.064(3) 0.031(2) 0.021(2) 0.0009(17) 0.0073(19)
C67 0.062(3) 0.093(4) 0.035(2) 0.045(3) -0.003(2) 0.002(2)
C68 0.074(3) 0.114(5) 0.033(2) 0.066(3) 0.013(2) 0.023(3)
C69 0.054(3) 0.121(5) 0.048(3) 0.065(3) 0.029(2) 0.054(3)
C70 0.034(2) 0.079(3) 0.049(2) 0.030(2) 0.0143(19) 0.034(2)
C71 0.0296(19) 0.037(2) 0.041(2) 0.0096(16) 0.0091(16) 0.0167(17)
C72 0.053(3) 0.053(3) 0.040(2) 0.021(2) 0.007(2) 0.015(2)
C73 0.065(3) 0.054(3) 0.054(3) 0.027(2) 0.008(2) 0.009(2)
C74 0.058(3) 0.051(3) 0.058(3) 0.026(2) 0.008(2) 0.018(2)
C75 0.046(2) 0.057(3) 0.049(3) 0.020(2) 0.004(2) 0.021(2)
C76 0.034(2) 0.049(2) 0.039(2) 0.0127(18) 0.0037(17) 0.0143(18)

loop_
_atom_type_symbol
_atom_type_description
_atom_type_scat_dispersion_real
_atom_type_scat_dispersion_imag
_atom_type_scat_source
C C 0.0033 0.0016 'International Tables Vol C Tables 4.2.6.8 and 6.1.1.4'
H H 0.0000 0.0000 'International Tables Vol C Tables 4.2.6.8 and 6.1.1.4'
O O 0.0106 0.0060 'International Tables Vol C Tables 4.2.6.8 and 6.1.1.4'
F F 0.0171 0.0103 'International Tables Vol C Tables 4.2.6.8 and 6.1.1.4'
P P 0.1023 0.0942 'International Tables Vol C Tables 4.2.6.8 and 6.1.1.4'
Ag Ag -0.8971 1.1015 'International Tables Vol C Tables 4.2.6.8 and 6.1.1.4'
Sn Sn -0.6537 1.4246 'International Tables Vol C Tables 4.2.6.8 and 6.1.1.4'

loop_
_geom_angle_atom_site_label_1
_geom_angle_atom_site_label_2
_geom_angle_atom_site_label_3
_geom_angle
_geom_angle_publ_flag
C1 Sn1 C7 115.0(2) yes
C1 Sn1 C13 124.2(4) yes
C1 Sn1 O1 85.8(3) yes
C1 Sn1 O3 97.4(3) yes
C7 Sn1 C13 120.4(4) yes
C7 Sn1 O1 86.4(3) yes
C7 Sn1 O3 86.7(3) yes
C13 Sn1 O1 91.0(4) yes
C13 Sn1 O3 92.3(4) yes
O3 Sn1 O1 173.1(3) yes
C19 O1 Sn1 130.7(7) no
C21 O3 Sn1 128.2(6) no
C2 C1 C6 120.0 no
C2 C1 Sn1 122.3(3) no
C6 C1 Sn1 117.7(3) no
C3 C2 C1 120.0 no
C3 C2 H2 120.0 no
C1 C2 H2 120.0 no
C2 C3 C4 120.0 no
C2 C3 H3 120.0 no
C4 C3 H3 120.0 no
C3 C4 C5 120.0 no
C3 C4 H4 120.0 no
C5 C4 H4 120.0 no
C6 C5 C4 120.0 no
C6 C5 H5 120.0 no
C4 C5 H5 120.0 no
C5 C6 C1 120.0 no
C5 C6 H6 120.0 no
C1 C6 H6 120.0 no
C8 C7 C12 120.0 no
C8 C7 Sn1 119.5(4) no
C12 C7 Sn1 120.5(4) no
C9 C8 C7 120.0 no
C9 C8 H8 120.0 no
C7 C8 H8 120.0 no
C8 C9 C10 120.0 no
C8 C9 H9 120.0 no
C10 C9 H9 120.0 no
C11 C10 C9 120.0 no
C11 C10 H10 120.0 no
C9 C10 H10 120.0 no
C10 C11 C12 120.0 no
C10 C11 H11 120.0 no
C12 C11 H11 120.0 no
C11 C12 C7 120.0 no
C11 C12 H12 120.0 no
C7 C12 H12 120.0 no
C14 C13 C18 120.0 no
C14 C13 Sn1 119.8(7) no
C18 C13 Sn1 120.2(7) no
C15 C14 C13 120.0 no
C15 C14 H14 120.0 no
C13 C14 H14 120.0 no
C14 C15 C16 120.0 no
C14 C15 H15 120.0 no
C16 C15 H15 120.0 no
C17 C16 C15 120.0 no
C17 C16 H16 120.0 no
C15 C16 H16 120.0 no
C18 C17 C16 120.0 no
C18 C17 H17 120.0 no
C16 C17 H17 120.0 no
C17 C18 C13 120.0 no
C17 C18 H18 120.0 no
C13 C18 H18 120.0 no
O2 C19 O1 132.9(10) no
O2 C19 C20 109.5(9) no
O1 C19 C20 117.6(8) no
F2 C20 F1 107.1(10) no
F2 C20 F3 101.7(11) no
F1 C20 F3 103.9(10) no
F2 C20 C19 117.4(10) no
F1 C20 C19 115.3(9) no
F3 C20 C19 109.8(8) no
O4 C21 O3 129.9(9) no
O4 C21 C22 114.1(8) no
O3 C21 C22 116.1(7) no
F4 C22 F6 108.9(8) no
F4 C22 F5 106.5(7) no
F6 C22 F5 104.3(7) no
F4 C22 C21 113.7(6) no
F6 C22 C21 111.7(7) no
F5 C22 C21 111.2(7) no
C1' Sn1' C7' 127.0(3) yes
C1' Sn1' C13' 118.2(3) yes
C1' Sn1' O1' 93.5(3) yes
C1' Sn1' O3' 84.5(3) yes
C7' Sn1' C13' 114.7(3) yes
C7' Sn1' O1' 88.5(3) yes
C7' Sn1' O3' 93.0(3) yes
C13' Sn1' O1' 90.2(3) yes
C13' Sn1' O3' 90.4(3) yes
O3' Sn1' O1' 178.0(3) yes
C19' O1' Sn1' 123.6(7) no
C21' O3' Sn1' 120.7(5) no
C2' C1' C5' 107.1(8) no
C2' C1' Sn1' 113.3(5) no
C5' C1' Sn1' 115.7(6) no
C2' C1' H1' 106.8 no
C5' C1' H1' 106.8 no
Sn1' C1' H1' 106.8 no
C1' C2' C3' 99.5(7) no
C1' C2' H2'a 111.9 no
C3' C2' H2'a 111.9 no
C1' C2' H2'b 111.9 no
C3' C2' H2'b 111.9 no
H2'a C2' H2'b 109.6 no
C2' C3' C4' 107.7(8) no
C2' C3' H3'a 110.2 no
C4' C3' H3'a 110.2 no
C2' C3' H3'b 110.2 no
C4' C3' H3'b 110.2 no
H3'a C3' H3'b 108.5 no
C3' C4' C5' 102.0(7) no
C3' C4' H4'a 111.4 no
C5' C4' H4'a 111.4 no
C3' C4' H4'b 111.4 no
C5' C4' H4'b 111.4 no
H4'a C4' H4'b 109.2 no
C1' C5' C4' 105.9(7) no
C1' C5' H5'a 110.6 no
C4' C5' H5'a 110.6 no
C1' C5' H5'b 110.6 no
C4' C5' H5'b 110.6 no
H5'a C5' H5'b 108.7 no
C8' C7' C12' 120.0 no
C8' C7' Sn1' 121.4(4) no
C12' C7' Sn1' 118.6(4) no
C7' C8' C9' 120.0 no
C7' C8' H8' 120.0 no
C9' C8' H8' 120.0 no
C8' C9' C10' 120.0 no
C8' C9' H9' 120.0 no
C10' C9' H9' 120.0 no
C11' C10' C9' 120.0 no
C11' C10' H10' 120.0 no
C9' C10' H10' 120.0 no
C10' C11' C12' 120.0 no
C10' C11' H11' 120.0 no
C12' C11' H11' 120.0 no
C11' C12' C7' 120.0 no
C11' C12' H12' 120.0 no
C7' C12' H12' 120.0 no
C14' C13' C18' 120.0 no
C14' C13' Sn1' 117.3(4) no
C18' C13' Sn1' 122.5(4) no
C15' C14' C13' 120.0 no
C15' C14' H14' 120.0 no
C13' C14' H14' 120.0 no
C14' C15' C16' 120.0 no
C14' C15' H15' 120.0 no
C16' C15' H15' 120.0 no
C17' C16' C15' 120.0 no
C17' C16' H16' 120.0 no
C15' C16' H16' 120.0 no
C18' C17' C16' 120.0 no
C18' C17' H17' 120.0 no
C16' C17' H17' 120.0 no
C17' C18' C13' 120.0 no
C17' C18' H18' 120.0 no
C13' C18' H18' 120.0 no
O1' C19' O2' 126.1(13) no
O1' C19' C20' 113.3(10) no
O2' C19' C20' 120.6(12) no
F2' C20' F1' 113.7(11) no
F2' C20' F3' 110.7(11) no
F1' C20' F3' 110.5(9) no
F2' C20' C19' 107.3(9) no
F1' C20' C19' 113.7(9) no
F3' C20' C19' 100.1(9) no
O4' C21' O3' 128.7(8) no
O4' C21' C22' 117.4(7) no
O3' C21' C22' 113.9(7) no
F6' C22' F4' 106.8(8) no
F6' C22' F5' 106.4(7) no
F4' C22' F5' 106.3(8) no
F6' C22' C21' 111.8(7) no
F4' C22' C21' 111.8(7) no
F5' C22' C21' 113.2(7) no
P1 Ag1 P2 92.50(4) yes
P1 Ag1 P3 123.21(4) yes
P1 Ag1 P4 119.25(3) yes
P2 Ag1 P3 106.11(3) yes
P2 Ag1 P4 120.12(4) yes
P3 Ag1 P4 96.84(3) yes
C29 P1 C35 105.22(17) no
C29 P1 C23 102.72(14) no
C35 P1 C23 103.80(17) no
C29 P1 Ag1 114.69(10) no
C35 P1 Ag1 110.53(15) no
C23 P1 Ag1 118.52(10) no
C44 P2 C37 104.24(19) no
C44 P2 C38 103.81(18) no
C37 P2 C38 102.5(2) no
C44 P2 Ag1 119.94(13) no
C37 P2 Ag1 109.52(14) no
C38 P2 Ag1 114.96(11) no
C56 P3 C62 105.92(15) no
C56 P3 C50 102.61(14) no
C62 P3 C50 101.72(16) no
C56 P3 Ag1 112.76(11) no
C62 P3 Ag1 107.80(13) no
C50 P3 Ag1 124.29(9) no
C71 P4 C64 104.17(17) no
C71 P4 C65 104.14(13) no
C64 P4 C65 103.41(17) no
C71 P4 Ag1 117.53(10) no
C64 P4 Ag1 111.27(13) no
C65 P4 Ag1 114.85(10) no
C24 C23 C28 120.0 no
C24 C23 P1 122.21(15) no
C28 C23 P1 117.64(15) no
C25 C24 C23 120.0 no
C25 C24 H24 120.0 no
C23 C24 H24 120.0 no
C24 C25 C26 120.0 no
C24 C25 H25 120.0 no
C26 C25 H25 120.0 no
C27 C26 C25 120.0 no
C27 C26 H26 120.0 no
C25 C26 H26 120.0 no
C26 C27 C28 120.0 no
C26 C27 H27 120.0 no
C28 C27 H27 120.0 no
C27 C28 C23 120.0 no
C27 C28 H28 120.0 no
C23 C28 H28 120.0 no
C30 C29 C34 120.0 no
C30 C29 P1 116.27(15) no
C34 C29 P1 123.73(15) no
C29 C30 C31 120.0 no
C29 C30 H30 120.0 no
C31 C30 H30 120.0 no
C32 C31 C30 120.0 no
C32 C31 H31 120.0 no
C30 C31 H31 120.0 no
C31 C32 C33 120.0 no
C31 C32 H32 120.0 no
C33 C32 H32 120.0 no
C32 C33 C34 120.0 no
C32 C33 H33 120.0 no
C34 C33 H33 120.0 no
C33 C34 C29 120.0 no
C33 C34 H34 120.0 no
C29 C34 H34 120.0 no
C36 C35 P1 115.1(3) no
C36 C35 H35a 108.5 no
P1 C35 H35a 108.5 no
C36 C35 H35b 108.5 no
P1 C35 H35b 108.5 no
H35a C35 H35b 107.5 no
C35 C36 C37 116.6(4) no
C35 C36 H36a 108.2 no
C37 C36 H36a 108.2 no
C35 C36 H36b 108.2 no
C37 C36 H36b 108.2 no
H36a C36 H36b 107.3 no
C36 C37 P2 115.3(3) no
C36 C37 H37a 108.4 no
P2 C37 H37a 108.4 no
C36 C37 H37b 108.4 no
P2 C37 H37b 108.4 no
H37a C37 H37b 107.5 no
C39 C38 C43 120.0 no
C39 C38 P2 121.6(2) no
C43 C38 P2 118.4(2) no
C40 C39 C38 120.0 no
C40 C39 H39 120.0 no
C38 C39 H39 120.0 no
C39 C40 C41 120.0 no
C39 C40 H40 120.0 no
C41 C40 H40 120.0 no
C42 C41 C40 120.0 no
C42 C41 H41 120.0 no
C40 C41 H41 120.0 no
C41 C42 C43 120.0 no
C41 C42 H42 120.0 no
C43 C42 H42 120.0 no
C42 C43 C38 120.0 no
C42 C43 H43 120.0 no
C38 C43 H43 120.0 no
C45 C44 C49 120.0 no
C45 C44 P2 122.1(2) no
C49 C44 P2 117.8(2) no
C44 C45 C46 120.0 no
C44 C45 H45 120.0 no
C46 C45 H45 120.0 no
C47 C46 C45 120.0 no
C47 C46 H46 120.0 no
C45 C46 H46 120.0 no
C48 C47 C46 120.0 no
C48 C47 H47 120.0 no
C46 C47 H47 120.0 no
C49 C48 C47 120.0 no
C49 C48 H48 120.0 no
C47 C48 H48 120.0 no
C48 C49 C44 120.0 no
C48 C49 H49 120.0 no
C44 C49 H49 120.0 no
C51 C50 C55 120.0 no
C51 C50 P3 118.85(15) no
C55 C50 P3 121.11(15) no
C50 C51 C52 120.0 no
C50 C51 H51 120.0 no
C52 C51 H51 120.0 no
C53 C52 C51 120.0 no
C53 C52 H52 120.0 no
C51 C52 H52 120.0 no
C52 C53 C54 120.0 no
C52 C53 H53 120.0 no
C54 C53 H53 120.0 no
C55 C54 C53 120.0 no
C55 C54 H54 120.0 no
C53 C54 H54 120.0 no
C54 C55 C50 120.0 no
C54 C55 H55 120.0 no
C50 C55 H55 120.0 no
C57 C56 C61 120.0 no
C57 C56 P3 123.65(15) no
C61 C56 P3 116.32(15) no
C58 C57 C56 120.0 no
C58 C57 H57 120.0 no
C56 C57 H57 120.0 no
C57 C58 C59 120.0 no
C57 C58 H58 120.0 no
C59 C58 H58 120.0 no
C58 C59 C60 120.0 no
C58 C59 H59 120.0 no
C60 C59 H59 120.0 no
C61 C60 C59 120.0 no
C61 C60 H60 120.0 no
C59 C60 H60 120.0 no
C60 C61 C56 120.0 no
C60 C61 H61 120.0 no
C56 C61 H61 120.0 no
C63 C62 P3 113.1(3) no
C63 C62 H62a 109.0 no
P3 C62 H62a 109.0 no
C63 C62 H62b 109.0 no
P3 C62 H62b 109.0 no
H62a C62 H62b 107.8 no
C64 C63 C62 115.5(3) no
C64 C63 H63a 108.4 no
C62 C63 H63a 108.4 no
C64 C63 H63b 108.4 no
C62 C63 H63b 108.4 no
H63a C63 H63b 107.5 no
C63 C64 P4 115.2(3) no
C63 C64 H64a 108.5 no
P4 C64 H64a 108.5 no
C63 C64 H64b 108.5 no
P4 C64 H64b 108.5 no
H64a C64 H64b 107.5 no
C66 C65 C70 120.0 no
C66 C65 P4 118.84(15) no
C70 C65 P4 121.16(15) no
C67 C66 C65 120.0 no
C67 C66 H66 120.0 no
C65 C66 H66 120.0 no
C66 C67 C68 120.0 no
C66 C67 H67 120.0 no
C68 C67 H67 120.0 no
C69 C68 C67 120.0 no
C69 C68 H68 120.0 no
C67 C68 H68 120.0 no
C68 C69 C70 120.0 no
C68 C69 H69 120.0 no
C70 C69 H69 120.0 no
C69 C70 C65 120.0 no
C69 C70 H70 120.0 no
C65 C70 H70 120.0 no
C72 C71 C76 120.0 no
C72 C71 P4 118.25(15) no
C76 C71 P4 121.49(15) no
C73 C72 C71 120.0 no
C73 C72 H72 120.0 no
C71 C72 H72 120.0 no
C74 C73 C72 120.0 no
C74 C73 H73 120.0 no
C72 C73 H73 120.0 no
C73 C74 C75 120.0 no
C73 C74 H74 120.0 no
C75 C74 H74 120.0 no
C76 C75 C74 120.0 no
C76 C75 H75 120.0 no
C74 C75 H75 120.0 no
C75 C76 C71 120.0 no
C75 C76 H76 120.0 no
C71 C76 H76 120.0 no

loop_
_geom_bond_atom_site_label_1
_geom_bond_atom_site_label_2
_geom_bond_distance
_geom_bond_publ_flag
Sn1 C1 2.139(4) yes
Sn1 C7 2.149(5) yes
Sn1 C13 2.110(7) yes
Sn1 O1 2.252(8) yes
Sn1 O3 2.236(6) yes
F1 C20 1.330(8) no
F2 C20 1.328(9) no
F3 C20 1.335(9) no
F4 C22 1.311(7) no
F5 C22 1.339(8) no
F6 C22 1.341(8) no
O1 C19 1.269(8) no
O2 C19 1.231(8) no
O3 C21 1.239(8) no
O4 C21 1.227(8) no
C1 C2 1.3900 no
C1 C6 1.3900 no
C2 C3 1.3900 no
C2 H2 0.9500 no
C3 C4 1.3900 no
C3 H3 0.9500 no
C4 C5 1.3900 no
C4 H4 0.9500 no
C5 C6 1.3900 no
C5 H5 0.9500 no
C6 H6 0.9500 no
C7 C8 1.3900 no
C7 C12 1.3900 no
C8 C9 1.3900 no
C8 H8 0.9500 no
C9 C10 1.3900 no
C9 H9 0.9500 no
C10 C11 1.3900 no
C10 H10 0.9500 no
C11 C12 1.3900 no
C11 H11 0.9500 no
C12 H12 0.9500 no
C13 C14 1.3900 no
C13 C18 1.3900 no
C14 C15 1.3900 no
C14 H14 0.9500 no
C15 C16 1.3900 no
C15 H15 0.9500 no
C16 C17 1.3900 no
C16 H16 0.9500 no
C17 C18 1.3900 no
C17 H17 0.9500 no
C18 H18 0.9500 no
C19 C20 1.497(9) no
C21 C22 1.518(8) no
Sn1' C1' 2.160(7) yes
Sn1' C7' 2.140(5) yes
Sn1' C13' 2.114(4) yes
Sn1' O1' 2.254(8) yes
Sn1' O3' 2.244(6) yes
F1' C20' 1.307(9) no
F2' C20' 1.303(9) no
F3' C20' 1.312(9) no
F4' C22' 1.331(8) no
F5' C22' 1.337(8) no
F6' C22' 1.319(8) no
O1' C19' 1.220(9) no
O2' C19' 1.253(9) no
O3' C21' 1.251(8) no
O4' C21' 1.242(8) no
C1' C2' 1.468(9) no
C1' C5' 1.520(9) no
C1' H1' 1.0000 no
C2' C3' 1.484(8) no
C2' H2'a 0.9900 no
C2' H2'b 0.9900 no
C3' C4' 1.506(9) no
C3' H3'a 0.9900 no
C3' H3'b 0.9900 no
C4' C5' 1.516(9) no
C4' H4'a 0.9900 no
C4' H4'b 0.9900 no
C5' H5'a 0.9900 no
C5' H5'b 0.9900 no
C7' C8' 1.3900 no
C7' C12' 1.3900 no
C8' C9' 1.3900 no
C8' H8' 0.9500 no
C9' C10' 1.3900 no
C9' H9' 0.9500 no
C10' C11' 1.3900 no
C10' H10' 0.9500 no
C11' C12' 1.3900 no
C11' H11' 0.9500 no
C12' H12' 0.9500 no
C13' C14' 1.3900 no
C13' C18' 1.3900 no
C14' C15' 1.3900 no
C14' H14' 0.9500 no
C15' C16' 1.3900 no
C15' H15' 0.9500 no
C16' C17' 1.3900 no
C16' H16' 0.9500 no
C17' C18' 1.3900 no
C17' H17' 0.9500 no
C18' H18' 0.9500 no
C19' C20' 1.548(9) no
C21' C22' 1.532(8) no
Ag1 P1 2.4680(10) yes
Ag1 P2 2.4990(10) yes
Ag1 P3 2.4790(10) yes
Ag1 P4 2.4700(10) yes
P1 C29 1.826(2) no
P1 C35 1.837(4) no
P1 C23 1.840(2) no
P2 C44 1.819(3) no
P2 C37 1.836(4) no
P2 C38 1.833(3) no
P3 C56 1.817(2) no
P3 C62 1.835(4) no
P3 C50 1.837(2) no
P4 C71 1.829(2) no
P4 C64 1.842(4) no
P4 C65 1.846(2) no
C23 C24 1.3900 no
C23 C28 1.3900 no
C24 C25 1.3900 no
C24 H24 0.9500 no
C25 C26 1.3900 no
C25 H25 0.9500 no
C26 C27 1.3900 no
C26 H26 0.9500 no
C27 C28 1.3900 no
C27 H27 0.9500 no
C28 H28 0.9500 no
C29 C30 1.3900 no
C29 C34 1.3900 no
C30 C31 1.3900 no
C30 H30 0.9500 no
C31 C32 1.3900 no
C31 H31 0.9500 no
C32 C33 1.3900 no
C32 H32 0.9500 no
C33 C34 1.3900 no
C33 H33 0.9500 no
C34 H34 0.9500 no
C35 C36 1.531(6) no
C35 H35a 0.9900 no
C35 H35b 0.9900 no
C36 C37 1.532(7) no
C36 H36a 0.9900 no
C36 H36b 0.9900 no
C37 H37a 0.9900 no
C37 H37b 0.9900 no
C38 C39 1.3900 no
C38 C43 1.3900 no
C39 C40 1.3900 no
C39 H39 0.9500 no
C40 C41 1.3900 no
C40 H40 0.9500 no
C41 C42 1.3900 no
C41 H41 0.9500 no
C42 C43 1.3900 no
C42 H42 0.9500 no
C43 H43 0.9500 no
C44 C45 1.3900 no
C44 C49 1.3900 no
C45 C46 1.3900 no
C45 H45 0.9500 no
C46 C47 1.3900 no
C46 H46 0.9500 no
C47 C48 1.3900 no
C47 H47 0.9500 no
C48 C49 1.3900 no
C48 H48 0.9500 no
C49 H49 0.9500 no
C50 C51 1.3900 no
C50 C55 1.3900 no
C51 C52 1.3900 no
C51 H51 0.9500 no
C52 C53 1.3900 no
C52 H52 0.9500 no
C53 C54 1.3900 no
C53 H53 0.9500 no
C54 C55 1.3900 no
C54 H54 0.9500 no
C55 H55 0.9500 no
C56 C57 1.3900 no
C56 C61 1.3900 no
C57 C58 1.3900 no
C57 H57 0.9500 no
C58 C59 1.3900 no
C58 H58 0.9500 no
C59 C60 1.3900 no
C59 H59 0.9500 no
C60 C61 1.3900 no
C60 H60 0.9500 no
C61 H61 0.9500 no
C62 C63 1.547(5) no
C62 H62a 0.9900 no
C62 H62b 0.9900 no
C63 C64 1.534(6) no
C63 H63a 0.9900 no
C63 H63b 0.9900 no
C64 H64a 0.9900 no
C64 H64b 0.9900 no
C65 C66 1.3900 no
C65 C70 1.3900 no
C66 C67 1.3900 no
C66 H66 0.9500 no
C67 C68 1.3900 no
C67 H67 0.9500 no
C68 C69 1.3900 no
C68 H68 0.9500 no
C69 C70 1.3900 no
C69 H69 0.9500 no
C70 H70 0.9500 no
C71 C72 1.3900 no
C71 C76 1.3900 no
C72 C73 1.3900 no
C72 H72 0.9500 no
C73 C74 1.3900 no
C73 H73 0.9500 no
C74 C75 1.3900 no
C74 H74 0.9500 no
C75 C76 1.3900 no
C75 H75 0.9500 no
C76 H76 0.9500 no

loop_
_geom_torsion_atom_site_label_1
_geom_torsion_atom_site_label_2
_geom_torsion_atom_site_label_3
_geom_torsion_atom_site_label_4
_geom_torsion
_geom_torsion_publ_flag
C13 Sn1 O1 C19 55.4(9) no
C1 Sn1 O1 C19 -68.8(8) no
C7 Sn1 O1 C19 175.7(8) no
O3 Sn1 O1 C19 174(2) no
C13 Sn1 O3 C21 -63.8(8) no
C1 Sn1 O3 C21 61.1(8) no
C7 Sn1 O3 C21 176.0(8) no
O1 Sn1 O3 C21 178(2) no
C13 Sn1 C1 C2 32.0(6) no
C7 Sn1 C1 C2 -155.6(4) no
O3 Sn1 C1 C2 -65.8(4) no
O1 Sn1 C1 C2 120.4(4) no
C13 Sn1 C1 C6 -147.5(5) no
C7 Sn1 C1 C6 24.9(5) no
O3 Sn1 C1 C6 114.7(4) no
O1 Sn1 C1 C6 -59.2(4) no
C6 C1 C2 C3 0.0 no
Sn1 C1 C2 C3 -179.5(5) no
Sn1 C1 C6 C5 179.5(5) no
C13 Sn1 C7 C8 -125.1(5) no
C1 Sn1 C7 C8 62.2(4) no
O3 Sn1 C7 C8 -34.4(4) no
O1 Sn1 C7 C8 145.8(4) no
C13 Sn1 C7 C12 55.3(6) no
C1 Sn1 C7 C12 -117.4(4) no
O3 Sn1 C7 C12 146.0(4) no
O1 Sn1 C7 C12 -33.8(4) no
Sn1 C7 C8 C9 -179.6(5) no
Sn1 C7 C12 C11 179.6(5) no
C1 Sn1 C13 C14 149.0(7) no
C7 Sn1 C13 C14 -23.0(9) no
O3 Sn1 C13 C14 -110.5(7) no
O1 Sn1 C13 C14 63.5(8) no
C1 Sn1 C13 C18 -30.8(9) no
C7 Sn1 C13 C18 157.2(7) no
O3 Sn1 C13 C18 69.6(8) no
O1 Sn1 C13 C18 -116.4(8) no
Sn1 C13 C14 C15 -179.9(10) no
Sn1 C13 C18 C17 179.9(10) no
Sn1 O1 C19 O2 -6.0(14) no
Sn1 O1 C19 C20 171.7(6) no
O2 C19 C20 F2 -10.9(13) no
O1 C19 C20 F2 170.9(12) no
O2 C19 C20 F1 116.7(10) no
O1 C19 C20 F1 -61.5(11) no
O2 C19 C20 F3 -126.3(11) no
O1 C19 C20 F3 55.5(12) no
Sn1 O3 C21 O4 -13.9(14) no
Sn1 O3 C21 C22 167.0(6) no
O4 C21 C22 F4 -174.3(9) no
O3 C21 C22 F4 5.0(11) no
O4 C21 C22 F6 61.9(10) no
O3 C21 C22 F6 -118.8(8) no
O4 C21 C22 F5 -54.1(10) no
O3 C21 C22 F5 125.2(8) no
C13' Sn1' O1' C19' 149.2(10) no
C7' Sn1' O1' C19' -96.1(9) no
C1' Sn1' O1' C19' 30.9(10) no
O3' Sn1' O1' C19' 42(9) no
C13' Sn1' O3' C21' 44.2(6) no
C7' Sn1' O3' C21' -70.6(6) no
C1' Sn1' O3' C21' 162.5(6) no
O1' Sn1' O3' C21' 152(9) no
C13' Sn1' C1' C2' 25.2(9) no
C7' Sn1' C1' C2' -151.8(7) no
O3' Sn1' C1' C2' -62.2(7) no
O1' Sn1' C1' C2' 117.4(8) no
C13' Sn1' C1' C5' 149.4(7) no
C7' Sn1' C1' C5' -27.7(9) no
O3' Sn1' C1' C5' 61.9(8) no
O1' Sn1' C1' C5' -118.5(8) no
C5' C1' C2' C3' 37.0(10) no
Sn1' C1' C2' C3' 165.8(7) no
C1' C2' C3' C4' -42.6(12) no
C2' C3' C4' C5' 31.0(15) no
C2' C1' C5' C4' -19.3(13) no
Sn1' C1' C5' C4' -146.7(9) no
C3' C4' C5' C1' -6.9(14) no
C13' Sn1' C7' C8' -114.2(4) no
C1' Sn1' C7' C8' 62.9(6) no
O3' Sn1' C7' C8' -22.4(4) no
O1' Sn1' C7' C8' 156.2(4) no
C13' Sn1' C7' C12' 63.1(5) no
C1' Sn1' C7' C12' -119.8(5) no
O3' Sn1' C7' C12' 154.9(4) no
O1' Sn1' C7' C12' -26.5(4) no
Sn1' C7' C8' C9' 177.3(5) no
Sn1' C7' C12' C11' -177.3(5) no
C7' Sn1' C13' C14' -29.9(5) no
C1' Sn1' C13' C14' 152.7(4) no
O3' Sn1' C13' C14' -123.4(4) no
O1' Sn1' C13' C14' 58.6(5) no
C7' Sn1' C13' C18' 145.1(4) no
C1' Sn1' C13' C18' -32.3(6) no
O3' Sn1' C13' C18' 51.6(4) no
O1' Sn1' C13' C18' -126.5(5) no
Sn1' C13' C14' C15' 175.1(5) no
Sn1' C13' C18' C17' -174.8(6) no
Sn1' O1' C19' O2' 19.5(15) no
Sn1' O1' C19' C20' -163.7(7) no
O1' C19' C20' F2' 86.6(12) no
O2' C19' C20' F2' -96.4(13) no
O1' C19' C20' F1' -40.1(13) no
O2' C19' C20' F1' 136.9(12) no
O1' C19' C20' F3' -157.9(10) no
O2' C19' C20' F3' 19.1(12) no
Sn1' O3' C21' O4' 32.3(11) no
Sn1' O3' C21' C22' -148.0(5) no
O4' C21' C22' F6' -24.2(10) no
O3' C21' C22' F6' 156.1(8) no
O4' C21' C22' F4' -143.9(9) no
O3' C21' C22' F4' 36.4(10) no
O4' C21' C22' F5' 96.0(9) no
O3' C21' C22' F5' -83.7(9) no
P4 Ag1 P1 C29 45.70(12) no
P3 Ag1 P1 C29 167.69(11) no
P2 Ag1 P1 C29 -81.18(11) no
P4 Ag1 P1 C35 164.43(15) no
P3 Ag1 P1 C35 -73.58(15) no
P2 Ag1 P1 C35 37.55(15) no
P4 Ag1 P1 C23 -76.01(11) no
P3 Ag1 P1 C23 45.98(12) no
P2 Ag1 P1 C23 157.11(11) no
P1 Ag1 P2 C44 -157.92(15) no
P4 Ag1 P2 C44 75.87(15) no
P3 Ag1 P2 C44 -32.24(15) no
P1 Ag1 P2 C37 -37.56(17) no
P4 Ag1 P2 C37 -163.77(17) no
P3 Ag1 P2 C37 88.12(17) no
P1 Ag1 P2 C38 77.19(14) no
P4 Ag1 P2 C38 -49.02(15) no
P3 Ag1 P2 C38 -157.13(14) no
P1 Ag1 P3 C56 80.92(11) no
P4 Ag1 P3 C56 -147.26(11) no
P2 Ag1 P3 C56 -23.16(11) no
P1 Ag1 P3 C62 -162.52(13) no
P4 Ag1 P3 C62 -30.70(14) no
P2 Ag1 P3 C62 93.40(14) no
P1 Ag1 P3 C50 -44.01(12) no
P4 Ag1 P3 C50 87.80(12) no
P2 Ag1 P3 C50 -148.10(12) no
P1 Ag1 P4 C71 -79.73(12) no
P3 Ag1 P4 C71 145.89(11) no
P2 Ag1 P4 C71 32.77(12) no
P1 Ag1 P4 C64 160.33(17) no
P3 Ag1 P4 C64 25.94(17) no
P2 Ag1 P4 C64 -87.18(17) no
P1 Ag1 P4 C65 43.29(11) no
P3 Ag1 P4 C65 -91.09(11) no
P2 Ag1 P4 C65 155.79(10) no
C29 P1 C23 C24 0.2(2) no
C35 P1 C23 C24 -109.3(2) no
Ag1 P1 C23 C24 127.75(17) no
C29 P1 C23 C28 -175.43(17) no
C35 P1 C23 C28 75.1(2) no
Ag1 P1 C23 C28 -47.8(2) no
P1 C23 C24 C25 -175.5(2) no
P1 C23 C28 C27 175.7(2) no
C35 P1 C29 C30 -161.1(2) no
C23 P1 C29 C30 90.53(19) no
Ag1 P1 C29 C30 -39.45(18) no
C35 P1 C29 C34 19.7(3) no
C23 P1 C29 C34 -88.6(2) no
Ag1 P1 C29 C34 141.41(16) no
P1 C29 C30 C31 -179.2(2) no
P1 C29 C34 C33 179.1(2) no
C29 P1 C35 C36 66.3(4) no
C23 P1 C35 C36 173.8(3) no
Ag1 P1 C35 C36 -58.1(3) no
P1 C35 C36 C37 78.1(5) no
C35 C36 C37 P2 -78.8(5) no
C44 P2 C37 C36 -172.0(3) no
C38 P2 C37 C36 -64.1(3) no
Ag1 P2 C37 C36 58.5(3) no
C44 P2 C38 C39 46.4(3) no
C37 P2 C38 C39 -61.9(3) no
Ag1 P2 C38 C39 179.32(19) no
C44 P2 C38 C43 -134.1(2) no
C37 P2 C38 C43 117.6(3) no
Ag1 P2 C38 C43 -1.2(3) no
P2 C38 C39 C40 179.5(3) no
P2 C38 C43 C42 -179.5(3) no
C37 P2 C44 C45 -9.5(3) no
C38 P2 C44 C45 -116.5(3) no
Ag1 P2 C44 C45 113.5(3) no
C37 P2 C44 C49 173.9(3) no
C38 P2 C44 C49 66.9(3) no
Ag1 P2 C44 C49 -63.2(3) no
P2 C44 C45 C46 -176.6(3) no
P2 C44 C49 C48 176.7(3) no
C56 P3 C50 C51 -152.98(16) no
C62 P3 C50 C51 97.54(19) no
Ag1 P3 C50 C51 -23.75(19) no
C56 P3 C50 C55 29.21(19) no
C62 P3 C50 C55 -80.3(2) no
Ag1 P3 C50 C55 158.45(13) no
P3 C50 C51 C52 -177.8(2) no
P3 C50 C55 C54 177.8(2) no
C62 P3 C56 C57 2.4(3) no
C50 P3 C56 C57 -103.9(2) no
Ag1 P3 C56 C57 120.09(19) no
C62 P3 C56 C61 -175.6(2) no
C50 P3 C56 C61 78.1(2) no
Ag1 P3 C56 C61 -57.94(19) no
P3 C56 C57 C58 -178.0(3) no
P3 C56 C61 C60 178.1(2) no
C56 P3 C62 C63 179.9(3) no
C50 P3 C62 C63 -73.2(3) no
Ag1 P3 C62 C63 58.9(3) no
P3 C62 C63 C64 -88.2(4) no
C62 C63 C64 P4 79.8(4) no
C71 P4 C64 C63 -174.6(3) no
C65 P4 C64 C63 76.8(3) no
Ag1 P4 C64 C63 -47.0(3) no
C71 P4 C65 C66 128.54(17) no
C64 P4 C65 C66 -122.82(19) no
Ag1 P4 C65 C66 -1.39(18) no
C71 P4 C65 C70 -51.47(19) no
C64 P4 C65 C70 57.2(2) no
Ag1 P4 C65 C70 178.59(12) no
P4 C65 C66 C67 180.0(2) no
P4 C65 C70 C69 -180.0(2) no
C64 P4 C71 C72 52.0(2) no
C65 P4 C71 C72 160.11(16) no
Ag1 P4 C71 C72 -71.57(17) no
C64 P4 C71 C76 -133.8(2) no
C65 P4 C71 C76 -25.8(2) no
Ag1 P4 C71 C76 102.56(16) no
P4 C71 C72 C73 174.2(2) no
P4 C71 C76 C75 -174.0(2) no
